data_4037535
loop_
_publ_author_name
'Koller, Sebastian'
'Gatzka, Julia'
'Wong, Kit Ming'
'Altmann, Philipp J.'
'P\"othig, Alexander'
'Hintermann, Lukas'

_publ_section_title
;
 Stereochemistry of the Menthyl Grignard Reagent: Generation, Composition,
 Dynamics, and Reactions with Electrophiles.
;
_journal_issue 24
_journal_name_full 'The Journal of organic chemistry'
_journal_page_first 15009
_journal_page_last 15028
_journal_paper_doi 10.1021/acs.joc.8b02278
_journal_volume 83
_journal_year 2018
_chemical_absolute_configuration syn
_chemical_compound_source 'see text'
_chemical_formula_moiety 'C15 H27 N O3'
_chemical_formula_sum 'C15 H27 N O3'
_chemical_formula_weight 269.38
_space_group_IT_number 4
_space_group_name_Hall 'P 2yb'
_space_group_name_H-M_alt 'P 1 21 1'
_symmetry_cell_setting monoclinic
_symmetry_Int_Tables_number 4
_symmetry_space_group_name_Hall 'P 2yb'
_symmetry_space_group_name_H-M 'P 1 21 1'
_atom_sites_solution_hydrogens mixed
_cell_angle_alpha 90
_cell_angle_beta 99.897(4)
_cell_angle_gamma 90
_cell_formula_units_Z 12
_cell_length_a 14.4289(12)
_cell_length_b 9.7749(9)
_cell_length_c 35.171(3)
_cell_measurement_reflns_used 9710
_cell_measurement_temperature 100
_cell_measurement_theta_max 25.7700
_cell_measurement_theta_min 2.5288
_cell_volume 4886.7(7)
_computing_cell_refinement 'SAINT (Bruker, 2014)'
_computing_data_collection 'APEX III Control Software (Bruker, 2015)'
_computing_data_reduction 'SAINT (Bruker, 2014)'
_computing_molecular_graphics 'PLATON (Spek, 2011)'
_computing_publication_material 'PLATON (Spek, 2011), enCIFer (Allen, 2014)'
_computing_structure_refinement 'SHELXL2014 (Sheldrick, 2014), SHELXLE (Huebschle, 2011)'
_computing_structure_solution 'SHELXT (Sheldrick, 2015)'
_diffrn_ambient_temperature 100
_diffrn_detector ' CCD '
_diffrn_detector_area_resol_mean 16
_diffrn_measured_fraction_theta_full 0.999
_diffrn_measured_fraction_theta_max 0.999
_diffrn_measurement_device ' \k-geometry diffractometer '
_diffrn_measurement_device_type ' Apex II CCD '
_diffrn_measurement_method ' phi- and omega-rotation '
_diffrn_radiation_monochromator 'Triumph monochromator'
_diffrn_radiation_probe x-ray
_diffrn_radiation_source 'fine-focus sealed tube'
_diffrn_radiation_type MoK\a
_diffrn_radiation_wavelength 0.71073
_diffrn_reflns_av_R_equivalents 0.0388
_diffrn_reflns_av_unetI/netI 0.0285
_diffrn_reflns_limit_h_max 17
_diffrn_reflns_limit_h_min -17
_diffrn_reflns_limit_k_max 11
_diffrn_reflns_limit_k_min -11
_diffrn_reflns_limit_l_max 41
_diffrn_reflns_limit_l_min -41
_diffrn_reflns_number 81224
_diffrn_reflns_reduction_process
;
;
_diffrn_reflns_theta_full 25.03
_diffrn_reflns_theta_max 25.03
_diffrn_reflns_theta_min 1.45
_exptl_absorpt_coefficient_mu 0.075
_exptl_absorpt_correction_T_max 0.7453
_exptl_absorpt_correction_T_min 0.6723
_exptl_absorpt_correction_type multi-scan
_exptl_absorpt_process_details 'SADABS 2014/5, Bruker, 2014'
_exptl_crystal_colour 'clear colourless'
_exptl_crystal_density_diffrn 1.098
_exptl_crystal_density_method 'Not Measured'
_exptl_crystal_description fragment
_exptl_crystal_F_000 1776
_exptl_crystal_size_max 0.559
_exptl_crystal_size_mid 0.463
_exptl_crystal_size_min 0.382
_refine_diff_density_max 0.172
_refine_diff_density_min -0.145
_refine_diff_density_rms 0.030
_refine_ls_abs_structure_details 'Flack (1983)'
_refine_ls_abs_structure_Flack 0.06(18)
_refine_ls_extinction_method none
_refine_ls_goodness_of_fit_ref 1.052
_refine_ls_hydrogen_treatment mixed
_refine_ls_matrix_type full
_refine_ls_number_parameters 1069
_refine_ls_number_reflns 17262
_refine_ls_number_restraints 7
_refine_ls_restrained_S_all 1.052
_refine_ls_R_factor_all 0.0416
_refine_ls_R_factor_gt 0.0386
_refine_ls_shift/su_max 0.000
_refine_ls_shift/su_mean 0.000
_refine_ls_structure_factor_coef Fsqd
_refine_ls_weighting_details 'W=1/[\S^2^(FO^2^)+(0.0400P)^2^+1.3277P] WHERE P=(FO^2^+2FC^2^)/3'
_refine_ls_weighting_scheme calc
_refine_ls_wR_factor_gt 0.0942
_refine_ls_wR_factor_ref 0.0956
_reflns_number_gt 16257
_reflns_number_total 17262
_reflns_threshold_expression I>2\s(I)
_cod_data_source_file jo8b02278_si_004.cif
_cod_data_source_block gatju2-auto
_cod_original_sg_symbol_H-M 'P 21'
_cod_database_code 4037535

loop_
_space_group_symop_id
_space_group_symop_operation_xyz
1 x,y,z
2 -x,1/2+y,-z

loop_
_atom_site_label
_atom_site_type_symbol
_atom_site_fract_x
_atom_site_fract_y
_atom_site_fract_z
_atom_site_U_iso_or_equiv
_atom_site_adp_type
_atom_site_occupancy
_atom_site_site_symmetry_order
_atom_site_calc_flag
_atom_site_refinement_flags_posn
_atom_site_refinement_flags_adp
O1 O 0.27846(11) 0.48717(19) 0.35156(6) 0.0368(4) Uani 1 1 d . .
O2 O 0.31233(14) 0.2288(2) 0.42020(6) 0.0447(5) Uani 1 1 d . .
O3 O 0.22684(13) 0.4082(2) 0.43329(5) 0.0377(4) Uani 1 1 d . .
N1 N 0.13537(13) 0.4130(2) 0.35837(6) 0.0264(4) Uani 1 1 d D .
C1 C 0.14783(16) 0.6330(2) 0.32760(7) 0.0266(5) Uani 1 1 d . .
H1A H 0.0785 0.6288 0.3274 0.032 Uiso 1 1 calc R U
C2 C 0.18698(17) 0.7646(3) 0.34867(8) 0.0316(6) Uani 1 1 d . .
H2 H 0.2553 0.7691 0.3469 0.038 Uiso 1 1 calc R U
C3 C 0.1397(2) 0.8867(3) 0.32620(9) 0.0458(7) Uani 1 1 d . .
H3A H 0.1648 0.9725 0.3390 0.055 Uiso 1 1 calc R U
H3B H 0.0712 0.8837 0.3264 0.055 Uiso 1 1 calc R U
C4 C 0.1564(3) 0.8867(3) 0.28444(9) 0.0518(8) Uani 1 1 d . .
H4A H 0.1236 0.9661 0.2707 0.062 Uiso 1 1 calc R U
H4B H 0.2246 0.8975 0.2843 0.062 Uiso 1 1 calc R U
C5 C 0.1220(2) 0.7565(3) 0.26301(8) 0.0428(7) Uani 1 1 d . .
H5 H 0.0522 0.7515 0.2614 0.051 Uiso 1 1 calc R U
C6 C 0.16523(18) 0.6324(3) 0.28550(8) 0.0325(6) Uani 1 1 d . .
H6A H 0.2338 0.6313 0.2855 0.039 Uiso 1 1 calc R U
H6B H 0.1380 0.5481 0.2725 0.039 Uiso 1 1 calc R U
C7 C 0.1433(3) 0.7568(4) 0.22198(9) 0.0573(9) Uani 1 1 d . .
H7A H 0.1180 0.6734 0.2086 0.086 Uiso 1 1 calc R U
H7B H 0.2115 0.7602 0.2229 0.086 Uiso 1 1 calc R U
H7C H 0.1140 0.8370 0.2081 0.086 Uiso 1 1 calc R U
C8 C 0.18037(18) 0.7643(3) 0.39167(8) 0.0359(6) Uani 1 1 d . .
H8 H 0.2177 0.6840 0.4034 0.043 Uiso 1 1 calc R U
C9 C 0.2258(2) 0.8925(4) 0.41223(10) 0.0532(8) Uani 1 1 d . .
H9A H 0.2863 0.9099 0.4040 0.080 Uiso 1 1 calc R U
H9B H 0.2360 0.8780 0.4402 0.080 Uiso 1 1 calc R U
H9C H 0.1842 0.9712 0.4056 0.080 Uiso 1 1 calc R U
C10 C 0.0817(2) 0.7474(4) 0.40032(9) 0.0500(8) Uani 1 1 d . .
H10A H 0.0415 0.8209 0.3877 0.075 Uiso 1 1 calc R U
H10B H 0.0834 0.7517 0.4283 0.075 Uiso 1 1 calc R U
H10C H 0.0563 0.6587 0.3906 0.075 Uiso 1 1 calc R U
C11 C 0.19287(15) 0.5061(2) 0.34714(7) 0.0255(5) Uani 1 1 d . .
C12 C 0.17339(19) 0.2868(3) 0.37577(8) 0.0334(6) Uani 1 1 d . .
H12A H 0.2020 0.2352 0.3565 0.040 Uiso 1 1 calc R U
H12B H 0.1209 0.2311 0.3822 0.040 Uiso 1 1 calc R U
C13 C 0.24653(18) 0.3036(3) 0.41190(8) 0.0311(6) Uani 1 1 d . .
C14 C 0.2952(2) 0.4361(4) 0.46749(9) 0.0508(8) Uani 1 1 d . .
H14A H 0.3549 0.4677 0.4602 0.061 Uiso 1 1 calc R U
H14B H 0.3080 0.3519 0.4832 0.061 Uiso 1 1 calc R U
C15 C 0.2564(3) 0.5427(4) 0.48974(10) 0.0672(11) Uani 1 1 d . .
H15A H 0.2476 0.6272 0.4745 0.101 Uiso 1 1 calc R U
H15B H 0.3001 0.5597 0.5138 0.101 Uiso 1 1 calc R U
H15C H 0.1957 0.5124 0.4956 0.101 Uiso 1 1 calc R U
H1N H 0.0737(9) 0.436(5) 0.3568(13) 0.101 Uiso 1 1 d D U
O4 O 0.61352(11) 0.44354(17) 0.35151(5) 0.0305(4) Uani 1 1 d . .
O5 O 0.56721(17) 0.1645(2) 0.43809(6) 0.0514(6) Uani 1 1 d . .
O6 O 0.53914(12) 0.38926(18) 0.44071(5) 0.0314(4) Uani 1 1 d . .
N2 N 0.46890(13) 0.4069(2) 0.36460(6) 0.0242(4) Uani 1 1 d D .
C16 C 0.49878(16) 0.6210(2) 0.33342(7) 0.0244(5) Uani 1 1 d . .
H16 H 0.4322 0.6357 0.3369 0.029 Uiso 1 1 calc R U
C17 C 0.56043(17) 0.7371(3) 0.35410(7) 0.0298(5) Uani 1 1 d . .
H17 H 0.6260 0.7206 0.3495 0.036 Uiso 1 1 calc R U
C18 C 0.5286(2) 0.8732(3) 0.33481(8) 0.0391(6) Uani 1 1 d . .
H18A H 0.4633 0.8926 0.3384 0.047 Uiso 1 1 calc R U
H18B H 0.5694 0.9475 0.3474 0.047 Uiso 1 1 calc R U
C19 C 0.5326(2) 0.8714(3) 0.29175(9) 0.0425(7) Uani 1 1 d . .
H19A H 0.5099 0.9602 0.2803 0.051 Uiso 1 1 calc R U
H19B H 0.5988 0.8600 0.2882 0.051 Uiso 1 1 calc R U
C20 C 0.4736(2) 0.7570(3) 0.27067(7) 0.0363(6) Uani 1 1 d . .
H20 H 0.4063 0.7741 0.2728 0.044 Uiso 1 1 calc R U
C21 C 0.50290(19) 0.6193(3) 0.29003(7) 0.0319(6) Uani 1 1 d . .
H21A H 0.5678 0.5973 0.2864 0.038 Uiso 1 1 calc R U
H21B H 0.4608 0.5466 0.2774 0.038 Uiso 1 1 calc R U
C22 C 0.4809(3) 0.7522(4) 0.22793(8) 0.0562(9) Uani 1 1 d . .
H22A H 0.4390 0.6810 0.2151 0.084 Uiso 1 1 calc R U
H22B H 0.5458 0.7316 0.2252 0.084 Uiso 1 1 calc R U
H22C H 0.4625 0.8410 0.2161 0.084 Uiso 1 1 calc R U
C23 C 0.5640(2) 0.7343(3) 0.39801(8) 0.0387(6) Uani 1 1 d . .
H23 H 0.5811 0.6390 0.4069 0.046 Uiso 1 1 calc R U
C24 C 0.6418(3) 0.8291(3) 0.41850(10) 0.0609(10) Uani 1 1 d . .
H24A H 0.7004 0.8114 0.4088 0.091 Uiso 1 1 calc R U
H24B H 0.6517 0.8118 0.4463 0.091 Uiso 1 1 calc R U
H24C H 0.6231 0.9247 0.4135 0.091 Uiso 1 1 calc R U
C25 C 0.4707(3) 0.7679(4) 0.41045(9) 0.0578(9) Uani 1 1 d . .
H25A H 0.4536 0.8629 0.4037 0.087 Uiso 1 1 calc R U
H25B H 0.4767 0.7559 0.4384 0.087 Uiso 1 1 calc R U
H25C H 0.4218 0.7066 0.3973 0.087 Uiso 1 1 calc R U
C26 C 0.53213(15) 0.4839(2) 0.35054(6) 0.0226(5) Uani 1 1 d . .
C27 C 0.49312(17) 0.2732(3) 0.38050(7) 0.0291(5) Uani 1 1 d . .
H27A H 0.5370 0.2299 0.3653 0.035 Uiso 1 1 calc R U
H27B H 0.4353 0.2168 0.3770 0.035 Uiso 1 1 calc R U
C28 C 0.53774(17) 0.2694(3) 0.42272(8) 0.0306(6) Uani 1 1 d . .
C29 C 0.5792(2) 0.3870(3) 0.48159(8) 0.0415(7) Uani 1 1 d . .
H29A H 0.6451 0.3546 0.4852 0.050 Uiso 1 1 calc R U
H29B H 0.5428 0.3239 0.4954 0.050 Uiso 1 1 calc R U
C30 C 0.5756(2) 0.5279(3) 0.49709(9) 0.0462(7) Uani 1 1 d . .
H30A H 0.6120 0.5895 0.4833 0.069 Uiso 1 1 calc R U
H30B H 0.6023 0.5282 0.5247 0.069 Uiso 1 1 calc R U
H30C H 0.5101 0.5589 0.4935 0.069 Uiso 1 1 calc R U
H2N H 0.4080(8) 0.434(4) 0.3630(10) 0.069 Uiso 1 1 d D U
O7 O 0.94503(11) 0.4777(2) 0.35550(6) 0.0398(5) Uani 1 1 d . .
O8 O 0.8247(2) 0.7852(2) 0.31957(7) 0.0680(7) Uani 1 1 d . .
O9 O 0.82915(15) 0.7352(2) 0.25790(6) 0.0424(5) Uani 1 1 d . .
N3 N 0.79067(14) 0.5079(2) 0.33444(6) 0.0327(5) Uani 1 1 d D .
C31 C 0.83971(17) 0.4425(3) 0.40097(8) 0.0336(6) Uani 1 1 d . .
H31 H 0.7700 0.4313 0.3981 0.040 Uiso 1 1 calc R U
C32 C 0.8863(2) 0.3085(3) 0.41755(9) 0.0443(7) Uani 1 1 d . .
H32 H 0.9559 0.3229 0.4212 0.053 Uiso 1 1 calc R U
C33 C 0.8614(3) 0.2873(4) 0.45774(11) 0.0612(10) Uani 1 1 d . .
H33A H 0.7929 0.2705 0.4551 0.073 Uiso 1 1 calc R U
H33B H 0.8944 0.2049 0.4695 0.073 Uiso 1 1 calc R U
C34 C 0.8874(3) 0.4084(5) 0.48448(10) 0.0708(11) Uani 1 1 d . .
H34A H 0.9567 0.4189 0.4895 0.085 Uiso 1 1 calc R U
H34B H 0.8669 0.3899 0.5094 0.085 Uiso 1 1 calc R U
C35 C 0.8428(2) 0.5413(4) 0.46776(9) 0.0558(9) Uani 1 1 d . .
H35 H 0.7729 0.5313 0.4645 0.067 Uiso 1 1 calc R U
C36 C 0.8687(2) 0.5636(3) 0.42792(9) 0.0425(7) Uani 1 1 d . .
H36A H 0.9375 0.5774 0.4307 0.051 Uiso 1 1 calc R U
H36B H 0.8373 0.6474 0.4163 0.051 Uiso 1 1 calc R U
C37 C 0.8717(3) 0.6622(5) 0.49426(11) 0.0814(13) Uani 1 1 d . .
H37A H 0.9405 0.6687 0.4997 0.122 Uiso 1 1 calc R U
H37B H 0.8477 0.6494 0.5185 0.122 Uiso 1 1 calc R U
H37C H 0.8455 0.7465 0.4817 0.122 Uiso 1 1 calc R U
C38 C 0.8638(2) 0.1865(3) 0.39052(11) 0.0519(8) Uani 1 1 d . .
H38 H 0.8837 0.2131 0.3657 0.062 Uiso 1 1 calc R U
C39 C 0.7597(2) 0.1494(4) 0.38060(12) 0.0633(10) Uani 1 1 d . .
H39A H 0.7241 0.2284 0.3688 0.095 Uiso 1 1 calc R U
H39B H 0.7366 0.1233 0.4042 0.095 Uiso 1 1 calc R U
H39C H 0.7517 0.0725 0.3624 0.095 Uiso 1 1 calc R U
C40 C 0.9215(3) 0.0602(4) 0.40497(16) 0.0860(14) Uani 1 1 d . .
H40A H 0.9135 -0.0097 0.3847 0.129 Uiso 1 1 calc R U
H40B H 0.8999 0.0241 0.4279 0.129 Uiso 1 1 calc R U
H40C H 0.9881 0.0852 0.4116 0.129 Uiso 1 1 calc R U
C41 C 0.86320(16) 0.4758(3) 0.36185(8) 0.0304(6) Uani 1 1 d . .
C42 C 0.80409(18) 0.5527(3) 0.29678(8) 0.0330(6) Uani 1 1 d . .
H42A H 0.7479 0.5274 0.2777 0.040 Uiso 1 1 calc R U
H42B H 0.8587 0.5036 0.2897 0.040 Uiso 1 1 calc R U
C43 C 0.82030(18) 0.7040(3) 0.29413(8) 0.0350(6) Uani 1 1 d . .
C44 C 0.8458(3) 0.8775(3) 0.24939(10) 0.0533(8) Uani 1 1 d . .
H44A H 0.9053 0.9097 0.2652 0.064 Uiso 1 1 calc R U
H44B H 0.7937 0.9354 0.2552 0.064 Uiso 1 1 calc R U
C45 C 0.8516(3) 0.8851(4) 0.20749(11) 0.0696(11) Uani 1 1 d . .
H45A H 0.7919 0.8549 0.1922 0.104 Uiso 1 1 calc R U
H45B H 0.9026 0.8258 0.2021 0.104 Uiso 1 1 calc R U
H45C H 0.8643 0.9797 0.2007 0.104 Uiso 1 1 calc R U
H3N H 0.7318(12) 0.500(5) 0.3402(12) 0.104 Uiso 1 1 d D U
O10 O 0.68726(12) 0.57872(19) 0.14919(7) 0.0421(5) Uani 1 1 d . .
O11 O 0.52794(16) 0.6569(2) 0.06052(6) 0.0482(5) Uani 1 1 d . .
O12 O 0.52790(15) 0.8849(2) 0.06981(5) 0.0425(5) Uani 1 1 d . .
N4 N 0.53128(14) 0.6125(2) 0.13942(7) 0.0299(5) Uani 1 1 d D .
C46 C 0.59063(16) 0.3926(3) 0.16458(8) 0.0295(5) Uani 1 1 d . .
H46 H 0.5214 0.3742 0.1594 0.035 Uiso 1 1 calc R U
C47 C 0.64016(17) 0.2827(3) 0.14370(8) 0.0309(6) Uani 1 1 d . .
H47 H 0.7093 0.2997 0.1509 0.037 Uiso 1 1 calc R U
C48 C 0.6212(2) 0.1419(3) 0.16026(8) 0.0375(6) Uani 1 1 d . .
H48A H 0.5529 0.1221 0.1542 0.045 Uiso 1 1 calc R U
H48B H 0.6545 0.0708 0.1478 0.045 Uiso 1 1 calc R U
C49 C 0.6534(2) 0.1355(3) 0.20372(8) 0.0383(6) Uani 1 1 d . .
H49A H 0.7227 0.1452 0.2095 0.046 Uiso 1 1 calc R U
H49B H 0.6372 0.0447 0.2132 0.046 Uiso 1 1 calc R U
C50 C 0.60917(18) 0.2459(3) 0.22531(8) 0.0354(6) Uani 1 1 d . .
H50 H 0.5398 0.2290 0.2212 0.043 Uiso 1 1 calc R U
C51 C 0.62524(18) 0.3862(3) 0.20838(8) 0.0332(6) Uani 1 1 d . .
H51A H 0.6933 0.4078 0.2139 0.040 Uiso 1 1 calc R U
H51B H 0.5919 0.4565 0.2212 0.040 Uiso 1 1 calc R U
C52 C 0.6459(2) 0.2407(3) 0.26868(9) 0.0517(8) Uani 1 1 d . .
H52A H 0.7132 0.2624 0.2736 0.078 Uiso 1 1 calc R U
H52B H 0.6361 0.1488 0.2784 0.078 Uiso 1 1 calc R U
H52C H 0.6118 0.3076 0.2818 0.078 Uiso 1 1 calc R U
C53 C 0.6160(2) 0.2917(3) 0.09957(8) 0.0413(7) Uani 1 1 d . .
H53 H 0.6301 0.3873 0.0922 0.050 Uiso 1 1 calc R U
C54 C 0.5124(2) 0.2652(4) 0.08382(9) 0.0534(8) Uani 1 1 d . .
H54A H 0.4999 0.2835 0.0560 0.080 Uiso 1 1 calc R U
H54B H 0.4735 0.3256 0.0968 0.080 Uiso 1 1 calc R U
H54C H 0.4973 0.1696 0.0885 0.080 Uiso 1 1 calc R U
C55 C 0.6783(3) 0.1963(4) 0.08040(10) 0.0585(9) Uani 1 1 d . .
H55A H 0.6693 0.2158 0.0527 0.088 Uiso 1 1 calc R U
H55B H 0.6610 0.1011 0.0844 0.088 Uiso 1 1 calc R U
H55C H 0.7444 0.2110 0.0919 0.088 Uiso 1 1 calc R U
C56 C 0.60766(16) 0.5352(3) 0.15019(8) 0.0295(6) Uani 1 1 d . .
C57 C 0.53800(18) 0.7496(3) 0.12465(7) 0.0313(5) Uani 1 1 d . .
H57A H 0.5990 0.7899 0.1367 0.038 Uiso 1 1 calc R U
H57B H 0.4873 0.8064 0.1322 0.038 Uiso 1 1 calc R U
C58 C 0.53035(18) 0.7541(3) 0.08143(8) 0.0353(6) Uani 1 1 d . .
C59 C 0.5141(2) 0.9110(4) 0.02838(9) 0.0528(8) Uani 1 1 d . .
H59A H 0.5354 0.8308 0.0150 0.063 Uiso 1 1 calc R U
H59B H 0.5521 0.9910 0.0232 0.063 Uiso 1 1 calc R U
C60 C 0.4130(3) 0.9378(4) 0.01337(9) 0.0615(9) Uani 1 1 d . .
H60A H 0.4049 0.9601 -0.0142 0.092 Uiso 1 1 calc R U
H60B H 0.3915 1.0148 0.0274 0.092 Uiso 1 1 calc R U
H60C H 0.3760 0.8562 0.0170 0.092 Uiso 1 1 calc R U
H4N H 0.4738(13) 0.575(4) 0.1401(12) 0.092 Uiso 1 1 d D U
O13 O 1.01971(12) 0.4904(2) 0.14771(6) 0.0470(5) Uani 1 1 d . .
O14 O 0.91192(17) 0.2551(2) 0.20026(7) 0.0585(6) Uani 1 1 d . .
O15 O 0.99943(15) 0.3626(2) 0.25034(6) 0.0507(5) Uani 1 1 d . .
N5 N 0.87629(14) 0.5107(2) 0.16307(7) 0.0365(5) Uani 1 1 d D .
C61 C 0.88982(18) 0.5134(3) 0.09521(8) 0.0384(6) Uani 1 1 d . .
H61 H 0.8199 0.5168 0.0934 0.046 Uiso 1 1 calc R U
C62 C 0.9216(2) 0.6420(3) 0.07621(9) 0.0464(7) Uani 1 1 d . .
H62 H 0.9911 0.6336 0.0776 0.056 Uiso 1 1 calc R U
C63 C 0.8786(3) 0.6415(4) 0.03349(10) 0.0584(9) Uani 1 1 d . .
H63A H 0.8093 0.6488 0.0308 0.070 Uiso 1 1 calc R U
H63B H 0.9014 0.7225 0.0209 0.070 Uiso 1 1 calc R U
C64 C 0.9030(3) 0.5128(4) 0.01285(10) 0.0621(9) Uani 1 1 d . .
H64A H 0.8713 0.5161 -0.0144 0.075 Uiso 1 1 calc R U
H64B H 0.9717 0.5101 0.0132 0.075 Uiso 1 1 calc R U
C65 C 0.8732(2) 0.3833(4) 0.03155(10) 0.0562(8) Uani 1 1 d . .
H65 H 0.8031 0.3841 0.0291 0.067 Uiso 1 1 calc R U
C66 C 0.9154(2) 0.3845(3) 0.07419(9) 0.0445(7) Uani 1 1 d . .
H66A H 0.9847 0.3781 0.0770 0.053 Uiso 1 1 calc R U
H66B H 0.8930 0.3028 0.0866 0.053 Uiso 1 1 calc R U
C67 C 0.9013(3) 0.2547(5) 0.01208(12) 0.0804(12) Uani 1 1 d . .
H67A H 0.8739 0.2569 -0.0154 0.121 Uiso 1 1 calc R U
H67B H 0.8780 0.1741 0.0241 0.121 Uiso 1 1 calc R U
H67C H 0.9700 0.2501 0.0150 0.121 Uiso 1 1 calc R U
C68 C 0.9051(2) 0.7739(4) 0.09770(11) 0.0555(8) Uani 1 1 d . .
H68 H 0.9330 0.7598 0.1255 0.067 Uiso 1 1 calc R U
C69 C 0.9575(3) 0.8949(4) 0.08299(15) 0.0838(13) Uani 1 1 d . .
H69A H 0.9251 0.9219 0.0573 0.126 Uiso 1 1 calc R U
H69B H 1.0221 0.8675 0.0816 0.126 Uiso 1 1 calc R U
H69C H 0.9585 0.9723 0.1008 0.126 Uiso 1 1 calc R U
C70 C 0.8017(3) 0.8111(4) 0.09607(11) 0.0644(10) Uani 1 1 d . .
H70A H 0.7739 0.8362 0.0696 0.097 Uiso 1 1 calc R U
H70B H 0.7969 0.8886 0.1133 0.097 Uiso 1 1 calc R U
H70C H 0.7680 0.7324 0.1043 0.097 Uiso 1 1 calc R U
C71 C 0.93411(17) 0.5038(3) 0.13729(8) 0.0355(6) Uani 1 1 d . .
C72 C 0.91255(19) 0.5012(3) 0.20330(8) 0.0401(6) Uani 1 1 d . .
H72A H 0.8644 0.5356 0.2179 0.048 Uiso 1 1 calc R U
H72B H 0.9683 0.5614 0.2094 0.048 Uiso 1 1 calc R U
C73 C 0.94022(19) 0.3579(3) 0.21687(9) 0.0394(6) Uani 1 1 d . .
C74 C 1.0271(3) 0.2323(4) 0.26888(10) 0.0588(9) Uani 1 1 d . .
H74A H 1.0912 0.2400 0.2842 0.071 Uiso 1 1 calc R U
H74B H 1.0283 0.1609 0.2490 0.071 Uiso 1 1 calc R U
C75 C 0.9607(3) 0.1931(4) 0.29409(11) 0.0604(9) Uani 1 1 d . .
H75A H 0.8992 0.1732 0.2784 0.091 Uiso 1 1 calc R U
H75B H 0.9543 0.2683 0.3119 0.091 Uiso 1 1 calc R U
H75C H 0.9840 0.1115 0.3089 0.091 Uiso 1 1 calc R U
H5N H 0.8137(7) 0.524(5) 0.1548(12) 0.091 Uiso 1 1 d D U
O16 O 0.36239(11) 0.49068(19) 0.15824(6) 0.0362(4) Uani 1 1 d . .
O17 O 0.32829(15) 0.7470(2) 0.08780(7) 0.0519(5) Uani 1 1 d . .
O18 O 0.25089(14) 0.5505(2) 0.07423(6) 0.0457(5) Uani 1 1 d . .
N6 N 0.20878(14) 0.5412(2) 0.14734(7) 0.0339(5) Uani 1 1 d D .
C76 C 0.25865(17) 0.3295(3) 0.18094(8) 0.0296(5) Uani 1 1 d . .
H76 H 0.1892 0.3243 0.1803 0.035 Uiso 1 1 calc R U
C77 C 0.28983(18) 0.2036(3) 0.16031(8) 0.0307(6) Uani 1 1 d . .
H77 H 0.3590 0.2133 0.1608 0.037 Uiso 1 1 calc R U
C78 C 0.2760(2) 0.0738(3) 0.18327(9) 0.0394(6) Uani 1 1 d . .
H78A H 0.2080 0.0599 0.1832 0.047 Uiso 1 1 calc R U
H78B H 0.2997 -0.0062 0.1706 0.047 Uiso 1 1 calc R U
C79 C 0.3275(2) 0.0832(3) 0.22487(8) 0.0399(6) Uani 1 1 d . .
H79A H 0.3164 -0.0016 0.2388 0.048 Uiso 1 1 calc R U
H79B H 0.3960 0.0909 0.2250 0.048 Uiso 1 1 calc R U
C80 C 0.2948(2) 0.2057(3) 0.24578(8) 0.0424(7) Uani 1 1 d . .
H80 H 0.2261 0.1947 0.2462 0.051 Uiso 1 1 calc R U
C81 C 0.30843(18) 0.3362(3) 0.22337(8) 0.0351(6) Uani 1 1 d . .
H81A H 0.3765 0.3515 0.2241 0.042 Uiso 1 1 calc R U
H81B H 0.2836 0.4151 0.2361 0.042 Uiso 1 1 calc R U
C82 C 0.3462(3) 0.2153(4) 0.28722(9) 0.0605(9) Uani 1 1 d . .
H82A H 0.4135 0.2289 0.2874 0.091 Uiso 1 1 calc R U
H82B H 0.3367 0.1306 0.3009 0.091 Uiso 1 1 calc R U
H82C H 0.3214 0.2927 0.3001 0.091 Uiso 1 1 calc R U
C83 C 0.2433(2) 0.1960(3) 0.11763(9) 0.0459(7) Uani 1 1 d . .
H83 H 0.2572 0.2842 0.1053 0.055 Uiso 1 1 calc R U
C84 C 0.1367(3) 0.1811(5) 0.11174(12) 0.0782(13) Uani 1 1 d . .
H84A H 0.1112 0.1804 0.0840 0.117 Uiso 1 1 calc R U
H84B H 0.1098 0.2582 0.1240 0.117 Uiso 1 1 calc R U
H84C H 0.1204 0.0953 0.1234 0.117 Uiso 1 1 calc R U
C85 C 0.2841(3) 0.0818(4) 0.09624(10) 0.0586(9) Uani 1 1 d . .
H85A H 0.2614 0.0912 0.0685 0.088 Uiso 1 1 calc R U
H85B H 0.2642 -0.0069 0.1051 0.088 Uiso 1 1 calc R U
H85C H 0.3529 0.0874 0.1014 0.088 Uiso 1 1 calc R U
C86 C 0.28072(16) 0.4599(3) 0.16097(7) 0.0286(5) Uani 1 1 d . .
C87 C 0.2262(2) 0.6705(3) 0.13003(9) 0.0400(7) Uani 1 1 d . .
H87A H 0.2651 0.7278 0.1499 0.048 Uiso 1 1 calc R U
H87B H 0.1653 0.7179 0.1222 0.048 Uiso 1 1 calc R U
C88 C 0.27478(19) 0.6610(3) 0.09538(9) 0.0382(6) Uani 1 1 d . .
C89 C 0.2984(2) 0.5335(4) 0.04109(10) 0.0559(8) Uani 1 1 d . .
H89A H 0.3671 0.5245 0.0497 0.067 Uiso 1 1 calc R U
H89B H 0.2864 0.6134 0.0237 0.067 Uiso 1 1 calc R U
C90 C 0.2597(3) 0.4080(5) 0.02103(11) 0.0774(12) Uani 1 1 d . .
H90A H 0.2839 0.3985 -0.0032 0.116 Uiso 1 1 calc R U
H90B H 0.1909 0.4137 0.0155 0.116 Uiso 1 1 calc R U
H90C H 0.2787 0.3284 0.0375 0.116 Uiso 1 1 calc R U
H6N H 0.1478(11) 0.520(5) 0.1482(14) 0.116 Uiso 1 1 d D U

loop_
_atom_site_aniso_label
_atom_site_aniso_U_11
_atom_site_aniso_U_22
_atom_site_aniso_U_33
_atom_site_aniso_U_23
_atom_site_aniso_U_13
_atom_site_aniso_U_12
O1 0.0184(8) 0.0331(10) 0.0589(12) 0.0022(9) 0.0067(8) 0.0054(7)
O2 0.0413(11) 0.0393(11) 0.0517(12) 0.0094(9) 0.0029(9) 0.0135(9)
O3 0.0380(10) 0.0357(11) 0.0363(10) -0.0031(8) -0.0020(8) 0.0054(8)
N1 0.0191(9) 0.0217(10) 0.0375(11) -0.0009(9) 0.0025(8) -0.0014(8)
C1 0.0181(11) 0.0247(13) 0.0378(14) -0.0011(11) 0.0066(10) -0.0007(9)
C2 0.0273(12) 0.0224(12) 0.0466(15) -0.0018(11) 0.0101(11) -0.0005(10)
C3 0.0600(18) 0.0224(14) 0.0571(19) 0.0003(13) 0.0159(15) 0.0054(13)
C4 0.072(2) 0.0316(16) 0.0545(19) 0.0125(14) 0.0173(16) 0.0039(15)
C5 0.0431(15) 0.0417(16) 0.0444(16) 0.0086(14) 0.0094(13) 0.0026(13)
C6 0.0283(13) 0.0295(13) 0.0412(15) -0.0022(12) 0.0100(11) -0.0021(11)
C7 0.069(2) 0.058(2) 0.0472(18) 0.0093(17) 0.0152(16) -0.0077(18)
C8 0.0376(14) 0.0268(14) 0.0446(16) -0.0074(12) 0.0107(12) 0.0019(11)
C9 0.0534(18) 0.0492(19) 0.059(2) -0.0176(16) 0.0146(15) -0.0127(16)
C10 0.0504(17) 0.0507(19) 0.0539(19) -0.0150(16) 0.0237(15) -0.0085(15)
C11 0.0193(11) 0.0233(12) 0.0333(13) -0.0063(10) 0.0031(9) 0.0015(9)
C12 0.0364(14) 0.0208(13) 0.0426(15) 0.0005(11) 0.0058(12) -0.0022(10)
C13 0.0300(13) 0.0238(13) 0.0404(15) 0.0064(11) 0.0086(11) -0.0005(11)
C14 0.0535(18) 0.054(2) 0.0391(16) -0.0023(14) -0.0072(14) 0.0042(15)
C15 0.095(3) 0.049(2) 0.048(2) -0.0107(16) -0.0157(19) 0.006(2)
O4 0.0177(8) 0.0283(9) 0.0462(10) 0.0055(8) 0.0080(7) 0.0043(7)
O5 0.0745(15) 0.0331(11) 0.0450(12) 0.0066(9) 0.0052(11) 0.0174(10)
O6 0.0360(9) 0.0276(9) 0.0301(9) 0.0023(8) 0.0041(7) 0.0014(7)
N2 0.0169(9) 0.0246(10) 0.0316(11) 0.0000(9) 0.0058(8) 0.0008(8)
C16 0.0208(11) 0.0231(12) 0.0293(13) -0.0001(10) 0.0043(9) 0.0024(9)
C17 0.0307(12) 0.0210(12) 0.0358(14) -0.0003(10) 0.0002(10) 0.0014(10)
C18 0.0487(16) 0.0210(13) 0.0432(16) -0.0004(12) -0.0046(13) 0.0012(12)
C19 0.0529(17) 0.0257(14) 0.0483(17) 0.0092(13) 0.0072(14) 0.0023(12)
C20 0.0443(15) 0.0314(14) 0.0319(14) 0.0044(12) 0.0024(12) 0.0077(12)
C21 0.0382(14) 0.0257(13) 0.0309(14) -0.0006(11) 0.0038(11) 0.0031(11)
C22 0.091(3) 0.0423(18) 0.0351(16) 0.0093(14) 0.0108(16) 0.0176(18)
C23 0.0546(17) 0.0228(13) 0.0350(15) -0.0044(11) -0.0028(12) 0.0056(12)
C24 0.086(3) 0.0365(18) 0.0492(19) -0.0081(15) -0.0205(17) 0.0019(17)
C25 0.075(2) 0.061(2) 0.0393(17) -0.0055(16) 0.0163(16) 0.0156(19)
C26 0.0191(11) 0.0233(12) 0.0250(12) -0.0046(10) 0.0027(9) 0.0012(9)
C27 0.0275(12) 0.0243(13) 0.0367(14) -0.0002(11) 0.0090(11) -0.0034(10)
C28 0.0291(12) 0.0263(14) 0.0381(14) 0.0031(12) 0.0105(11) 0.0007(11)
C29 0.0519(17) 0.0417(16) 0.0304(14) 0.0041(13) 0.0060(12) 0.0038(14)
C30 0.0516(17) 0.0484(18) 0.0370(16) -0.0059(14) 0.0028(13) 0.0023(14)
O7 0.0199(8) 0.0504(12) 0.0515(11) 0.0003(10) 0.0129(8) -0.0017(8)
O8 0.118(2) 0.0389(13) 0.0503(14) -0.0087(11) 0.0234(14) -0.0010(13)
O9 0.0578(12) 0.0314(10) 0.0399(11) 0.0042(9) 0.0136(9) 0.0058(9)
N3 0.0218(10) 0.0398(13) 0.0370(12) 0.0046(10) 0.0063(9) -0.0013(9)
C31 0.0191(11) 0.0412(15) 0.0413(15) 0.0085(12) 0.0068(10) 0.0045(10)
C32 0.0291(14) 0.0463(18) 0.0585(19) 0.0178(15) 0.0108(13) 0.0094(12)
C33 0.054(2) 0.068(2) 0.064(2) 0.0339(19) 0.0171(17) 0.0134(17)
C34 0.070(2) 0.101(3) 0.0421(19) 0.022(2) 0.0121(17) 0.016(2)
C35 0.0474(18) 0.079(3) 0.0427(18) 0.0014(17) 0.0136(14) 0.0043(17)
C36 0.0314(14) 0.0530(18) 0.0440(17) 0.0030(14) 0.0089(12) 0.0015(13)
C37 0.092(3) 0.105(4) 0.048(2) -0.017(2) 0.014(2) 0.001(3)
C38 0.0467(18) 0.0397(17) 0.073(2) 0.0138(16) 0.0207(16) 0.0099(14)
C39 0.0489(19) 0.0443(19) 0.096(3) 0.0084(19) 0.0111(19) 0.0022(16)
C40 0.062(2) 0.052(2) 0.142(4) 0.011(3) 0.011(3) 0.0217(19)
C41 0.0206(12) 0.0285(13) 0.0430(15) -0.0002(12) 0.0078(10) -0.0005(10)
C42 0.0298(13) 0.0361(15) 0.0334(14) -0.0020(12) 0.0065(11) -0.0027(11)
C43 0.0313(13) 0.0358(15) 0.0382(15) -0.0014(13) 0.0068(11) 0.0062(11)
C44 0.066(2) 0.0301(16) 0.066(2) 0.0106(15) 0.0180(17) 0.0103(15)
C45 0.100(3) 0.046(2) 0.073(2) 0.0239(19) 0.042(2) 0.019(2)
O10 0.0192(9) 0.0305(10) 0.0773(15) 0.0084(10) 0.0105(9) -0.0016(7)
O11 0.0607(13) 0.0388(12) 0.0490(12) -0.0110(10) 0.0205(10) -0.0002(10)
O12 0.0586(12) 0.0340(11) 0.0368(10) 0.0034(9) 0.0136(9) -0.0017(9)
N4 0.0213(10) 0.0258(11) 0.0434(13) 0.0028(9) 0.0074(9) 0.0016(8)
C46 0.0170(11) 0.0244(13) 0.0466(15) 0.0035(11) 0.0042(10) -0.0012(10)
C47 0.0246(12) 0.0248(13) 0.0429(15) 0.0003(11) 0.0044(11) -0.0006(10)
C48 0.0413(15) 0.0242(13) 0.0470(16) -0.0015(12) 0.0077(13) -0.0021(11)
C49 0.0387(15) 0.0252(13) 0.0493(17) 0.0072(12) 0.0028(12) -0.0003(12)
C50 0.0328(13) 0.0305(14) 0.0441(15) 0.0027(12) 0.0097(11) -0.0047(11)
C51 0.0319(13) 0.0251(13) 0.0437(15) -0.0017(11) 0.0096(11) -0.0016(10)
C52 0.068(2) 0.0402(17) 0.0474(18) 0.0036(14) 0.0104(15) -0.0072(16)
C53 0.0481(17) 0.0325(15) 0.0439(16) 0.0013(12) 0.0101(13) -0.0060(12)
C54 0.0543(19) 0.058(2) 0.0433(17) -0.0012(16) -0.0055(14) -0.0059(16)
C55 0.071(2) 0.056(2) 0.055(2) -0.0075(16) 0.0277(17) -0.0092(17)
C56 0.0190(12) 0.0266(13) 0.0428(15) -0.0003(11) 0.0049(10) -0.0001(10)
C57 0.0298(12) 0.0250(13) 0.0389(14) 0.0001(11) 0.0056(11) 0.0029(10)
C58 0.0309(13) 0.0325(15) 0.0444(16) -0.0024(13) 0.0113(12) 0.0003(11)
C59 0.074(2) 0.0506(19) 0.0381(16) 0.0037(15) 0.0210(15) -0.0064(17)
C60 0.076(2) 0.070(2) 0.0372(17) 0.0084(16) 0.0059(16) -0.0072(19)
O13 0.0190(9) 0.0682(14) 0.0539(12) 0.0015(11) 0.0065(8) 0.0008(9)
O14 0.0719(15) 0.0396(13) 0.0585(14) 0.0002(11) -0.0045(12) -0.0013(11)
O15 0.0524(12) 0.0485(13) 0.0477(12) -0.0029(10) -0.0013(10) 0.0048(10)
N5 0.0223(10) 0.0422(14) 0.0462(13) 0.0053(11) 0.0090(10) 0.0010(10)
C61 0.0239(12) 0.0452(17) 0.0466(16) 0.0054(13) 0.0080(11) 0.0011(11)
C62 0.0376(15) 0.0461(18) 0.0572(19) 0.0126(15) 0.0131(14) 0.0020(13)
C63 0.058(2) 0.065(2) 0.055(2) 0.0228(18) 0.0160(16) 0.0075(17)
C64 0.065(2) 0.075(3) 0.0477(19) 0.0103(18) 0.0127(16) 0.0083(19)
C65 0.0507(18) 0.065(2) 0.0518(19) 0.0043(17) 0.0059(15) 0.0040(17)
C66 0.0357(15) 0.0454(17) 0.0527(18) 0.0067(15) 0.0085(13) 0.0042(13)
C67 0.101(3) 0.075(3) 0.064(2) -0.016(2) 0.010(2) 0.002(3)
C68 0.060(2) 0.0461(19) 0.062(2) 0.0115(16) 0.0124(17) -0.0018(16)
C69 0.083(3) 0.053(2) 0.117(4) 0.012(2) 0.020(3) -0.009(2)
C70 0.073(2) 0.054(2) 0.071(2) 0.0196(18) 0.0256(19) 0.0170(18)
C71 0.0224(12) 0.0347(15) 0.0508(16) 0.0042(13) 0.0102(11) -0.0004(11)
C72 0.0335(14) 0.0425(16) 0.0458(16) -0.0035(13) 0.0116(12) -0.0022(12)
C73 0.0316(14) 0.0372(16) 0.0505(17) -0.0036(14) 0.0098(13) 0.0026(12)
C74 0.063(2) 0.058(2) 0.0506(19) -0.0035(17) -0.0023(16) 0.0231(18)
C75 0.080(3) 0.0394(18) 0.061(2) -0.0023(16) 0.0097(19) 0.0141(17)
O16 0.0204(8) 0.0316(10) 0.0581(12) 0.0012(9) 0.0110(8) -0.0030(7)
O17 0.0510(12) 0.0355(12) 0.0731(15) 0.0058(11) 0.0215(11) -0.0039(10)
O18 0.0456(11) 0.0474(12) 0.0434(12) -0.0012(10) 0.0056(9) -0.0102(10)
N6 0.0222(10) 0.0275(11) 0.0532(14) 0.0000(10) 0.0103(10) 0.0010(9)
C76 0.0221(11) 0.0277(13) 0.0399(14) -0.0019(11) 0.0081(10) -0.0029(10)
C77 0.0290(13) 0.0241(13) 0.0390(14) -0.0038(11) 0.0057(11) -0.0031(10)
C78 0.0433(15) 0.0268(14) 0.0482(17) -0.0004(12) 0.0080(13) -0.0064(12)
C79 0.0457(16) 0.0302(14) 0.0442(16) 0.0048(12) 0.0091(13) -0.0054(12)
C80 0.0440(16) 0.0460(17) 0.0399(16) -0.0013(13) 0.0152(13) -0.0066(13)
C81 0.0321(13) 0.0334(14) 0.0416(15) -0.0100(12) 0.0111(11) -0.0032(11)
C82 0.078(2) 0.062(2) 0.0420(18) -0.0002(16) 0.0099(16) -0.0031(19)
C83 0.064(2) 0.0310(15) 0.0395(16) -0.0039(13) -0.0015(14) -0.0019(14)
C84 0.064(2) 0.081(3) 0.076(3) -0.032(2) -0.029(2) 0.019(2)
C85 0.081(3) 0.0477(19) 0.0481(19) -0.0131(15) 0.0143(18) -0.0034(17)
C86 0.0225(12) 0.0260(13) 0.0378(14) -0.0079(11) 0.0068(10) -0.0032(10)
C87 0.0327(14) 0.0288(14) 0.0587(18) 0.0032(13) 0.0084(13) 0.0043(11)
C88 0.0306(14) 0.0283(15) 0.0532(18) 0.0055(13) 0.0005(12) 0.0035(11)
C89 0.058(2) 0.064(2) 0.0458(18) -0.0012(16) 0.0093(15) -0.0115(17)
C90 0.095(3) 0.088(3) 0.051(2) -0.018(2) 0.014(2) -0.029(3)

loop_
_atom_type_symbol
_atom_type_description
_atom_type_scat_dispersion_real
_atom_type_scat_dispersion_imag
_atom_type_scat_source
C C 0.0033 0.0016 ' International Tables Vol C Tables 4.2.6.8 and 6.1.1.4'
H H 0.0000 0.0000 ' International Tables Vol C Tables 4.2.6.8 and 6.1.1.4'
N N 0.0061 0.0033 ' International Tables Vol C Tables 4.2.6.8 and 6.1.1.4'
O O 0.0106 0.0060 ' International Tables Vol C Tables 4.2.6.8 and 6.1.1.4'

loop_
_geom_angle_atom_site_label_1
_geom_angle_atom_site_label_2
_geom_angle_atom_site_label_3
_geom_angle
C13 O3 C14 115.8(2)
C11 N1 C12 119.9(2)
C11 N1 H1N 118(3)
C12 N1 H1N 122(3)
C11 C1 C2 111.9(2)
C11 C1 C6 107.76(19)
C2 C1 C6 111.0(2)
C11 C1 H1A 108.7
C2 C1 H1A 108.7
C6 C1 H1A 108.7
C3 C2 C8 114.5(2)
C3 C2 C1 108.0(2)
C8 C2 C1 113.1(2)
C3 C2 H2 106.9
C8 C2 H2 106.9
C1 C2 H2 106.9
C2 C3 C4 111.5(2)
C2 C3 H3A 109.3
C4 C3 H3A 109.3
C2 C3 H3B 109.3
C4 C3 H3B 109.3
H3A C3 H3B 108.0
C5 C4 C3 112.6(3)
C5 C4 H4A 109.1
C3 C4 H4A 109.1
C5 C4 H4B 109.1
C3 C4 H4B 109.1
H4A C4 H4B 107.8
C4 C5 C6 109.9(2)
C4 C5 C7 111.4(3)
C6 C5 C7 111.2(3)
C4 C5 H5 108.1
C6 C5 H5 108.1
C7 C5 H5 108.1
C5 C6 C1 112.1(2)
C5 C6 H6A 109.2
C1 C6 H6A 109.2
C5 C6 H6B 109.2
C1 C6 H6B 109.2
H6A C6 H6B 107.9
C5 C7 H7A 109.5
C5 C7 H7B 109.5
H7A C7 H7B 109.5
C5 C7 H7C 109.5
H7A C7 H7C 109.5
H7B C7 H7C 109.5
C10 C8 C2 114.7(2)
C10 C8 C9 109.5(2)
C2 C8 C9 111.6(2)
C10 C8 H8 106.8
C2 C8 H8 106.8
C9 C8 H8 106.8
C8 C9 H9A 109.5
C8 C9 H9B 109.5
H9A C9 H9B 109.5
C8 C9 H9C 109.5
H9A C9 H9C 109.5
H9B C9 H9C 109.5
C8 C10 H10A 109.5
C8 C10 H10B 109.5
H10A C10 H10B 109.5
C8 C10 H10C 109.5
H10A C10 H10C 109.5
H10B C10 H10C 109.5
O1 C11 N1 121.3(2)
O1 C11 C1 121.7(2)
N1 C11 C1 116.99(19)
N1 C12 C13 115.0(2)
N1 C12 H12A 108.5
C13 C12 H12A 108.5
N1 C12 H12B 108.5
C13 C12 H12B 108.5
H12A C12 H12B 107.5
O2 C13 O3 124.8(2)
O2 C13 C12 123.3(2)
O3 C13 C12 111.9(2)
O3 C14 C15 108.0(3)
O3 C14 H14A 110.1
C15 C14 H14A 110.1
O3 C14 H14B 110.1
C15 C14 H14B 110.1
H14A C14 H14B 108.4
C14 C15 H15A 109.5
C14 C15 H15B 109.5
H15A C15 H15B 109.5
C14 C15 H15C 109.5
H15A C15 H15C 109.5
H15B C15 H15C 109.5
C28 O6 C29 115.3(2)
C26 N2 C27 121.13(19)
C26 N2 H2N 122(2)
C27 N2 H2N 117(2)
C26 C16 C21 108.77(19)
C26 C16 C17 110.19(19)
C21 C16 C17 111.0(2)
C26 C16 H16 109.0
C21 C16 H16 109.0
C17 C16 H16 109.0
C18 C17 C23 114.7(2)
C18 C17 C16 109.0(2)
C23 C17 C16 112.2(2)
C18 C17 H17 106.8
C23 C17 H17 106.8
C16 C17 H17 106.8
C19 C18 C17 111.8(2)
C19 C18 H18A 109.3
C17 C18 H18A 109.3
C19 C18 H18B 109.3
C17 C18 H18B 109.3
H18A C18 H18B 107.9
C20 C19 C18 112.3(2)
C20 C19 H19A 109.1
C18 C19 H19A 109.1
C20 C19 H19B 109.1
C18 C19 H19B 109.1
H19A C19 H19B 107.9
C19 C20 C22 112.0(3)
C19 C20 C21 109.9(2)
C22 C20 C21 110.5(2)
C19 C20 H20 108.1
C22 C20 H20 108.1
C21 C20 H20 108.1
C20 C21 C16 112.1(2)
C20 C21 H21A 109.2
C16 C21 H21A 109.2
C20 C21 H21B 109.2
C16 C21 H21B 109.2
H21A C21 H21B 107.9
C20 C22 H22A 109.5
C20 C22 H22B 109.5
H22A C22 H22B 109.5
C20 C22 H22C 109.5
H22A C22 H22C 109.5
H22B C22 H22C 109.5
C25 C23 C17 114.0(2)
C25 C23 C24 110.2(3)
C17 C23 C24 110.9(3)
C25 C23 H23 107.1
C17 C23 H23 107.1
C24 C23 H23 107.1
C23 C24 H24A 109.5
C23 C24 H24B 109.5
H24A C24 H24B 109.5
C23 C24 H24C 109.5
H24A C24 H24C 109.5
H24B C24 H24C 109.5
C23 C25 H25A 109.5
C23 C25 H25B 109.5
H25A C25 H25B 109.5
C23 C25 H25C 109.5
H25A C25 H25C 109.5
H25B C25 H25C 109.5
O4 C26 N2 121.0(2)
O4 C26 C16 122.0(2)
N2 C26 C16 116.97(19)
N2 C27 C28 115.9(2)
N2 C27 H27A 108.3
C28 C27 H27A 108.3
N2 C27 H27B 108.3
C28 C27 H27B 108.3
H27A C27 H27B 107.4
O5 C28 O6 124.2(2)
O5 C28 C27 121.3(2)
O6 C28 C27 114.5(2)
O6 C29 C30 108.4(2)
O6 C29 H29A 110.0
C30 C29 H29A 110.0
O6 C29 H29B 110.0
C30 C29 H29B 110.0
H29A C29 H29B 108.4
C29 C30 H30A 109.5
C29 C30 H30B 109.5
H30A C30 H30B 109.5
C29 C30 H30C 109.5
H30A C30 H30C 109.5
H30B C30 H30C 109.5
C43 O9 C44 117.5(2)
C41 N3 C42 121.6(2)
C41 N3 H3N 118(3)
C42 N3 H3N 121(3)
C41 C31 C36 108.6(2)
C41 C31 C32 112.1(2)
C36 C31 C32 111.6(2)
C41 C31 H31 108.1
C36 C31 H31 108.1
C32 C31 H31 108.1
C38 C32 C33 114.3(3)
C38 C32 C31 113.4(2)
C33 C32 C31 107.9(2)
C38 C32 H32 106.9
C33 C32 H32 106.9
C31 C32 H32 106.9
C34 C33 C32 113.2(3)
C34 C33 H33A 108.9
C32 C33 H33A 108.9
C34 C33 H33B 108.9
C32 C33 H33B 108.9
H33A C33 H33B 107.8
C33 C34 C35 112.5(3)
C33 C34 H34A 109.1
C35 C34 H34A 109.1
C33 C34 H34B 109.1
C35 C34 H34B 109.1
H34A C34 H34B 107.8
C37 C35 C34 112.0(3)
C37 C35 C36 111.6(3)
C34 C35 C36 108.8(3)
C37 C35 H35 108.1
C34 C35 H35 108.1
C36 C35 H35 108.1
C35 C36 C31 112.0(3)
C35 C36 H36A 109.2
C31 C36 H36A 109.2
C35 C36 H36B 109.2
C31 C36 H36B 109.2
H36A C36 H36B 107.9
C35 C37 H37A 109.5
C35 C37 H37B 109.5
H37A C37 H37B 109.5
C35 C37 H37C 109.5
H37A C37 H37C 109.5
H37B C37 H37C 109.5
C32 C38 C40 112.3(3)
C32 C38 C39 115.1(3)
C40 C38 C39 110.0(3)
C32 C38 H38 106.3
C40 C38 H38 106.3
C39 C38 H38 106.3
C38 C39 H39A 109.5
C38 C39 H39B 109.5
H39A C39 H39B 109.5
C38 C39 H39C 109.5
H39A C39 H39C 109.5
H39B C39 H39C 109.5
C38 C40 H40A 109.5
C38 C40 H40B 109.5
H40A C40 H40B 109.5
C38 C40 H40C 109.5
H40A C40 H40C 109.5
H40B C40 H40C 109.5
O7 C41 N3 121.4(2)
O7 C41 C31 122.6(2)
N3 C41 C31 116.0(2)
N3 C42 C43 113.8(2)
N3 C42 H42A 108.8
C43 C42 H42A 108.8
N3 C42 H42B 108.8
C43 C42 H42B 108.8
H42A C42 H42B 107.7
O8 C43 O9 124.2(3)
O8 C43 C42 126.8(3)
O9 C43 C42 109.0(2)
O9 C44 C45 106.9(3)
O9 C44 H44A 110.3
C45 C44 H44A 110.3
O9 C44 H44B 110.3
C45 C44 H44B 110.3
H44A C44 H44B 108.6
C44 C45 H45A 109.5
C44 C45 H45B 109.5
H45A C45 H45B 109.5
C44 C45 H45C 109.5
H45A C45 H45C 109.5
H45B C45 H45C 109.5
C58 O12 C59 117.6(2)
C56 N4 C57 121.5(2)
C56 N4 H4N 118(3)
C57 N4 H4N 120(3)
C56 C46 C51 109.2(2)
C56 C46 C47 111.4(2)
C51 C46 C47 110.6(2)
C56 C46 H46 108.5
C51 C46 H46 108.5
C47 C46 H46 108.5
C53 C47 C48 114.2(2)
C53 C47 C46 113.5(2)
C48 C47 C46 108.4(2)
C53 C47 H47 106.8
C48 C47 H47 106.8
C46 C47 H47 106.8
C49 C48 C47 112.0(2)
C49 C48 H48A 109.2
C47 C48 H48A 109.2
C49 C48 H48B 109.2
C47 C48 H48B 109.2
H48A C48 H48B 107.9
C48 C49 C50 113.0(2)
C48 C49 H49A 109.0
C50 C49 H49A 109.0
C48 C49 H49B 109.0
C50 C49 H49B 109.0
H49A C49 H49B 107.8
C49 C50 C52 111.9(2)
C49 C50 C51 109.7(2)
C52 C50 C51 111.6(2)
C49 C50 H50 107.8
C52 C50 H50 107.8
C51 C50 H50 107.8
C50 C51 C46 112.4(2)
C50 C51 H51A 109.1
C46 C51 H51A 109.1
C50 C51 H51B 109.1
C46 C51 H51B 109.1
H51A C51 H51B 107.8
C50 C52 H52A 109.5
C50 C52 H52B 109.5
H52A C52 H52B 109.5
C50 C52 H52C 109.5
H52A C52 H52C 109.5
H52B C52 H52C 109.5
C54 C53 C55 110.5(3)
C54 C53 C47 113.3(2)
C55 C53 C47 111.3(3)
C54 C53 H53 107.1
C55 C53 H53 107.1
C47 C53 H53 107.1
C53 C54 H54A 109.5
C53 C54 H54B 109.5
H54A C54 H54B 109.5
C53 C54 H54C 109.5
H54A C54 H54C 109.5
H54B C54 H54C 109.5
C53 C55 H55A 109.5
C53 C55 H55B 109.5
H55A C55 H55B 109.5
C53 C55 H55C 109.5
H55A C55 H55C 109.5
H55B C55 H55C 109.5
O10 C56 N4 121.6(2)
O10 C56 C46 122.2(2)
N4 C56 C46 116.2(2)
N4 C57 C58 113.1(2)
N4 C57 H57A 109.0
C58 C57 H57A 109.0
N4 C57 H57B 109.0
C58 C57 H57B 109.0
H57A C57 H57B 107.8
O11 C58 O12 124.9(3)
O11 C58 C57 125.9(3)
O12 C58 C57 109.2(2)
O12 C59 C60 110.1(3)
O12 C59 H59A 109.6
C60 C59 H59A 109.6
O12 C59 H59B 109.6
C60 C59 H59B 109.6
H59A C59 H59B 108.2
C59 C60 H60A 109.5
C59 C60 H60B 109.5
H60A C60 H60B 109.5
C59 C60 H60C 109.5
H60A C60 H60C 109.5
H60B C60 H60C 109.5
C73 O15 C74 116.8(2)
C71 N5 C72 120.4(2)
C71 N5 H5N 120(3)
C72 N5 H5N 120(3)
C71 C61 C62 111.8(2)
C71 C61 C66 108.9(2)
C62 C61 C66 110.4(2)
C71 C61 H61 108.6
C62 C61 H61 108.6
C66 C61 H61 108.6
C63 C62 C61 109.0(3)
C63 C62 C68 114.7(3)
C61 C62 C68 113.1(3)
C63 C62 H62 106.5
C61 C62 H62 106.5
C68 C62 H62 106.5
C64 C63 C62 112.6(3)
C64 C63 H63A 109.1
C62 C63 H63A 109.1
C64 C63 H63B 109.1
C62 C63 H63B 109.1
H63A C63 H63B 107.8
C65 C64 C63 112.0(3)
C65 C64 H64A 109.2
C63 C64 H64A 109.2
C65 C64 H64B 109.2
C63 C64 H64B 109.2
H64A C64 H64B 107.9
C66 C65 C67 111.0(3)
C66 C65 C64 109.0(3)
C67 C65 C64 112.1(3)
C66 C65 H65 108.2
C67 C65 H65 108.2
C64 C65 H65 108.2
C65 C66 C61 113.1(3)
C65 C66 H66A 109.0
C61 C66 H66A 109.0
C65 C66 H66B 109.0
C61 C66 H66B 109.0
H66A C66 H66B 107.8
C65 C67 H67A 109.5
C65 C67 H67B 109.5
H67A C67 H67B 109.5
C65 C67 H67C 109.5
H67A C67 H67C 109.5
H67B C67 H67C 109.5
C70 C68 C62 114.5(3)
C70 C68 C69 109.7(3)
C62 C68 C69 110.7(3)
C70 C68 H68 107.2
C62 C68 H68 107.2
C69 C68 H68 107.2
C68 C69 H69A 109.5
C68 C69 H69B 109.5
H69A C69 H69B 109.5
C68 C69 H69C 109.5
H69A C69 H69C 109.5
H69B C69 H69C 109.5
C68 C70 H70A 109.5
C68 C70 H70B 109.5
H70A C70 H70B 109.5
C68 C70 H70C 109.5
H70A C70 H70C 109.5
H70B C70 H70C 109.5
O13 C71 N5 120.9(3)
O13 C71 C61 122.1(2)
N5 C71 C61 117.0(2)
N5 C72 C73 113.9(2)
N5 C72 H72A 108.8
C73 C72 H72A 108.8
N5 C72 H72B 108.8
C73 C72 H72B 108.8
H72A C72 H72B 107.7
O14 C73 O15 124.9(3)
O14 C73 C72 125.1(3)
O15 C73 C72 110.0(2)
O15 C74 C75 110.0(3)
O15 C74 H74A 109.7
C75 C74 H74A 109.7
O15 C74 H74B 109.7
C75 C74 H74B 109.7
H74A C74 H74B 108.2
C74 C75 H75A 109.5
C74 C75 H75B 109.5
H75A C75 H75B 109.5
C74 C75 H75C 109.5
H75A C75 H75C 109.5
H75B C75 H75C 109.5
C88 O18 C89 115.4(2)
C86 N6 C87 119.6(2)
C86 N6 H6N 123(3)
C87 N6 H6N 117(3)
C86 C76 C77 110.7(2)
C86 C76 C81 108.2(2)
C77 C76 C81 111.4(2)
C86 C76 H76 108.8
C77 C76 H76 108.8
C81 C76 H76 108.8
C78 C77 C76 109.8(2)
C78 C77 C83 113.6(2)
C76 C77 C83 112.7(2)
C78 C77 H77 106.8
C76 C77 H77 106.8
C83 C77 H77 106.8
C79 C78 C77 111.6(2)
C79 C78 H78A 109.3
C77 C78 H78A 109.3
C79 C78 H78B 109.3
C77 C78 H78B 109.3
H78A C78 H78B 108.0
C80 C79 C78 111.8(2)
C80 C79 H79A 109.3
C78 C79 H79A 109.3
C80 C79 H79B 109.3
C78 C79 H79B 109.3
H79A C79 H79B 107.9
C82 C80 C79 111.8(3)
C82 C80 C81 111.0(3)
C79 C80 C81 109.2(2)
C82 C80 H80 108.2
C79 C80 H80 108.2
C81 C80 H80 108.2
C80 C81 C76 112.6(2)
C80 C81 H81A 109.1
C76 C81 H81A 109.1
C80 C81 H81B 109.1
C76 C81 H81B 109.1
H81A C81 H81B 107.8
C80 C82 H82A 109.5
C80 C82 H82B 109.5
H82A C82 H82B 109.5
C80 C82 H82C 109.5
H82A C82 H82C 109.5
H82B C82 H82C 109.5
C85 C83 C84 109.3(3)
C85 C83 C77 112.2(3)
C84 C83 C77 113.5(3)
C85 C83 H83 107.2
C84 C83 H83 107.2
C77 C83 H83 107.2
C83 C84 H84A 109.5
C83 C84 H84B 109.5
H84A C84 H84B 109.5
C83 C84 H84C 109.5
H84A C84 H84C 109.5
H84B C84 H84C 109.5
C83 C85 H85A 109.5
C83 C85 H85B 109.5
H85A C85 H85B 109.5
C83 C85 H85C 109.5
H85A C85 H85C 109.5
H85B C85 H85C 109.5
O16 C86 N6 121.5(2)
O16 C86 C76 121.3(2)
N6 C86 C76 117.2(2)
N6 C87 C88 115.2(2)
N6 C87 H87A 108.5
C88 C87 H87A 108.5
N6 C87 H87B 108.5
C88 C87 H87B 108.5
H87A C87 H87B 107.5
O17 C88 O18 124.2(3)
O17 C88 C87 122.8(3)
O18 C88 C87 113.0(2)
O18 C89 C90 106.6(3)
O18 C89 H89A 110.4
C90 C89 H89A 110.4
O18 C89 H89B 110.4
C90 C89 H89B 110.4
H89A C89 H89B 108.6
C89 C90 H90A 109.5
C89 C90 H90B 109.5
H90A C90 H90B 109.5
C89 C90 H90C 109.5
H90A C90 H90C 109.5
H90B C90 H90C 109.5

loop_
_geom_bond_atom_site_label_1
_geom_bond_atom_site_label_2
_geom_bond_distance
O1 C11 1.232(3)
O2 C13 1.194(3)
O3 C13 1.329(3)
O3 C14 1.444(3)
N1 C11 1.337(3)
N1 C12 1.442(3)
N1 H1N 0.9099(15)
C1 C11 1.510(3)
C1 C2 1.542(3)
C1 C6 1.544(4)
C1 H1A 1.0000
C2 C3 1.526(4)
C2 C8 1.531(4)
C2 H2 1.0000
C3 C4 1.529(4)
C3 H3A 0.9900
C3 H3B 0.9900
C4 C5 1.519(5)
C4 H4A 0.9900
C4 H4B 0.9900
C5 C6 1.522(4)
C5 C7 1.526(4)
C5 H5 1.0000
C6 H6A 0.9900
C6 H6B 0.9900
C7 H7A 0.9800
C7 H7B 0.9800
C7 H7C 0.9800
C8 C10 1.516(4)
C8 C9 1.537(4)
C8 H8 1.0000
C9 H9A 0.9800
C9 H9B 0.9800
C9 H9C 0.9800
C10 H10A 0.9800
C10 H10B 0.9800
C10 H10C 0.9800
C12 C13 1.515(4)
C12 H12A 0.9900
C12 H12B 0.9900
C14 C15 1.471(5)
C14 H14A 0.9900
C14 H14B 0.9900
C15 H15A 0.9800
C15 H15B 0.9800
C15 H15C 0.9800
O4 C26 1.234(3)
O5 C28 1.202(3)
O6 C28 1.330(3)
O6 C29 1.455(3)
N2 C26 1.341(3)
N2 C27 1.441(3)
N2 H2N 0.9099(15)
C16 C26 1.513(3)
C16 C21 1.538(3)
C16 C17 1.545(3)
C16 H16 1.0000
C17 C18 1.528(4)
C17 C23 1.536(4)
C17 H17 1.0000
C18 C19 1.526(4)
C18 H18A 0.9900
C18 H18B 0.9900
C19 C20 1.519(4)
C19 H19A 0.9900
C19 H19B 0.9900
C20 C22 1.526(4)
C20 C21 1.534(4)
C20 H20 1.0000
C21 H21A 0.9900
C21 H21B 0.9900
C22 H22A 0.9800
C22 H22B 0.9800
C22 H22C 0.9800
C23 C25 1.521(4)
C23 C24 1.537(4)
C23 H23 1.0000
C24 H24A 0.9800
C24 H24B 0.9800
C24 H24C 0.9800
C25 H25A 0.9800
C25 H25B 0.9800
C25 H25C 0.9800
C27 C28 1.514(4)
C27 H27A 0.9900
C27 H27B 0.9900
C29 C30 1.485(4)
C29 H29A 0.9900
C29 H29B 0.9900
C30 H30A 0.9800
C30 H30B 0.9800
C30 H30C 0.9800
O7 C41 1.239(3)
O8 C43 1.190(3)
O9 C43 1.338(3)
O9 C44 1.451(4)
N3 C41 1.333(3)
N3 C42 1.440(3)
N3 H3N 0.9100(15)
C31 C41 1.508(4)
C31 C36 1.529(4)
C31 C32 1.541(4)
C31 H31 1.0000
C32 C38 1.524(5)
C32 C33 1.531(4)
C32 H32 1.0000
C33 C34 1.518(6)
C33 H33A 0.9900
C33 H33B 0.9900
C34 C35 1.523(5)
C34 H34A 0.9900
C34 H34B 0.9900
C35 C37 1.518(6)
C35 C36 1.526(4)
C35 H35 1.0000
C36 H36A 0.9900
C36 H36B 0.9900
C37 H37A 0.9800
C37 H37B 0.9800
C37 H37C 0.9800
C38 C40 1.526(5)
C38 C39 1.527(5)
C38 H38 1.0000
C39 H39A 0.9800
C39 H39B 0.9800
C39 H39C 0.9800
C40 H40A 0.9800
C40 H40B 0.9800
C40 H40C 0.9800
C42 C43 1.502(4)
C42 H42A 0.9900
C42 H42B 0.9900
C44 C45 1.492(5)
C44 H44A 0.9900
C44 H44B 0.9900
C45 H45A 0.9800
C45 H45B 0.9800
C45 H45C 0.9800
O10 C56 1.231(3)
O11 C58 1.198(3)
O12 C58 1.341(3)
O12 C59 1.459(4)
N4 C56 1.336(3)
N4 C57 1.447(3)
N4 H4N 0.9099(15)
C46 C56 1.517(4)
C46 C51 1.537(4)
C46 C47 1.544(4)
C46 H46 1.0000
C47 C53 1.533(4)
C47 C48 1.538(4)
C47 H47 1.0000
C48 C49 1.521(4)
C48 H48A 0.9900
C48 H48B 0.9900
C49 C50 1.521(4)
C49 H49A 0.9900
C49 H49B 0.9900
C50 C52 1.527(4)
C50 C51 1.529(4)
C50 H50 1.0000
C51 H51A 0.9900
C51 H51B 0.9900
C52 H52A 0.9800
C52 H52B 0.9800
C52 H52C 0.9800
C53 C54 1.525(4)
C53 C55 1.529(4)
C53 H53 1.0000
C54 H54A 0.9800
C54 H54B 0.9800
C54 H54C 0.9800
C55 H55A 0.9800
C55 H55B 0.9800
C55 H55C 0.9800
C57 C58 1.506(4)
C57 H57A 0.9900
C57 H57B 0.9900
C59 C60 1.486(5)
C59 H59A 0.9900
C59 H59B 0.9900
C60 H60A 0.9800
C60 H60B 0.9800
C60 H60C 0.9800
O13 C71 1.234(3)
O14 C73 1.199(4)
O15 C73 1.331(4)
O15 C74 1.455(4)
N5 C71 1.335(3)
N5 C72 1.425(4)
N5 H5N 0.9099(15)
C61 C71 1.511(4)
C61 C62 1.531(4)
C61 C66 1.537(4)
C61 H61 1.0000
C62 C63 1.524(5)
C62 C68 1.533(5)
C62 H62 1.0000
C63 C64 1.523(5)
C63 H63A 0.9900
C63 H63B 0.9900
C64 C65 1.522(5)
C64 H64A 0.9900
C64 H64B 0.9900
C65 C66 1.519(4)
C65 C67 1.519(6)
C65 H65 1.0000
C66 H66A 0.9900
C66 H66B 0.9900
C67 H67A 0.9800
C67 H67B 0.9800
C67 H67C 0.9800
C68 C70 1.527(5)
C68 C69 1.541(5)
C68 H68 1.0000
C69 H69A 0.9800
C69 H69B 0.9800
C69 H69C 0.9800
C70 H70A 0.9800
C70 H70B 0.9800
C70 H70C 0.9800
C72 C73 1.511(4)
C72 H72A 0.9900
C72 H72B 0.9900
C74 C75 1.464(5)
C74 H74A 0.9900
C74 H74B 0.9900
C75 H75A 0.9800
C75 H75B 0.9800
C75 H75C 0.9800
O16 C86 1.236(3)
O17 C88 1.201(3)
O18 C88 1.324(4)
O18 C89 1.459(4)
N6 C86 1.329(3)
N6 C87 1.443(4)
N6 H6N 0.9099(15)
C76 C86 1.515(4)
C76 C77 1.535(3)
C76 C81 1.542(4)
C76 H76 1.0000
C77 C78 1.535(4)
C77 C83 1.537(4)
C77 H77 1.0000
C78 C79 1.526(4)
C78 H78A 0.9900
C78 H78B 0.9900
C79 C80 1.522(4)
C79 H79A 0.9900
C79 H79B 0.9900
C80 C82 1.520(4)
C80 C81 1.530(4)
C80 H80 1.0000
C81 H81A 0.9900
C81 H81B 0.9900
C82 H82A 0.9800
C82 H82B 0.9800
C82 H82C 0.9800
C83 C85 1.521(5)
C83 C84 1.524(5)
C83 H83 1.0000
C84 H84A 0.9800
C84 H84B 0.9800
C84 H84C 0.9800
C85 H85A 0.9800
C85 H85B 0.9800
C85 H85C 0.9800
C87 C88 1.510(4)
C87 H87A 0.9900
C87 H87B 0.9900
C89 C90 1.476(5)
C89 H89A 0.9900
C89 H89B 0.9900
C90 H90A 0.9800
C90 H90B 0.9800
C90 H90C 0.9800

loop_
_geom_torsion_atom_site_label_1
_geom_torsion_atom_site_label_2
_geom_torsion_atom_site_label_3
_geom_torsion_atom_site_label_4
_geom_torsion
C11 C1 C2 C3 178.3(2)
C6 C1 C2 C3 57.9(3)
C11 C1 C2 C8 -53.9(3)
C6 C1 C2 C8 -174.3(2)
C8 C2 C3 C4 175.0(2)
C1 C2 C3 C4 -57.9(3)
C2 C3 C4 C5 57.6(4)
C3 C4 C5 C6 -53.9(3)
C3 C4 C5 C7 -177.6(3)
C4 C5 C6 C1 53.9(3)
C7 C5 C6 C1 177.8(2)
C11 C1 C6 C5 179.7(2)
C2 C1 C6 C5 -57.5(3)
C3 C2 C8 C10 66.0(3)
C1 C2 C8 C10 -58.4(3)
C3 C2 C8 C9 -59.4(3)
C1 C2 C8 C9 176.3(2)
C12 N1 C11 O1 -0.5(4)
C12 N1 C11 C1 177.4(2)
C2 C1 C11 O1 -59.0(3)
C6 C1 C11 O1 63.3(3)
C2 C1 C11 N1 123.1(2)
C6 C1 C11 N1 -114.6(2)
C11 N1 C12 C13 58.1(3)
C14 O3 C13 O2 4.5(4)
C14 O3 C13 C12 -177.2(2)
N1 C12 C13 O2 -145.4(3)
N1 C12 C13 O3 36.3(3)
C13 O3 C14 C15 -173.1(3)
C26 C16 C17 C18 177.0(2)
C21 C16 C17 C18 56.4(3)
C26 C16 C17 C23 -54.9(3)
C21 C16 C17 C23 -175.5(2)
C23 C17 C18 C19 176.4(2)
C16 C17 C18 C19 -56.9(3)
C17 C18 C19 C20 57.3(3)
C18 C19 C20 C22 -177.8(2)
C18 C19 C20 C21 -54.6(3)
C19 C20 C21 C16 54.5(3)
C22 C20 C21 C16 178.6(2)
C26 C16 C21 C20 -177.9(2)
C17 C16 C21 C20 -56.5(3)
C18 C17 C23 C25 57.7(3)
C16 C17 C23 C25 -67.4(3)
C18 C17 C23 C24 -67.4(3)
C16 C17 C23 C24 167.5(2)
C27 N2 C26 O4 -1.5(3)
C27 N2 C26 C16 178.2(2)
C21 C16 C26 O4 64.5(3)
C17 C16 C26 O4 -57.3(3)
C21 C16 C26 N2 -115.2(2)
C17 C16 C26 N2 123.0(2)
C26 N2 C27 C28 86.1(3)
C29 O6 C28 O5 -0.4(4)
C29 O6 C28 C27 178.2(2)
N2 C27 C28 O5 -174.2(2)
N2 C27 C28 O6 7.1(3)
C28 O6 C29 C30 179.9(2)
C41 C31 C32 C38 -54.6(3)
C36 C31 C32 C38 -176.6(2)
C41 C31 C32 C33 177.8(3)
C36 C31 C32 C33 55.7(3)
C38 C32 C33 C34 178.1(3)
C31 C32 C33 C34 -54.8(4)
C32 C33 C34 C35 56.3(4)
C33 C34 C35 C37 -178.4(3)
C33 C34 C35 C36 -54.5(4)
C37 C35 C36 C31 -179.9(3)
C34 C35 C36 C31 56.1(4)
C41 C31 C36 C35 177.2(2)
C32 C31 C36 C35 -58.7(3)
C33 C32 C38 C40 -63.8(4)
C31 C32 C38 C40 171.9(3)
C33 C32 C38 C39 63.1(4)
C31 C32 C38 C39 -61.2(4)
C42 N3 C41 O7 -3.1(4)
C42 N3 C41 C31 174.7(2)
C36 C31 C41 O7 72.6(3)
C32 C31 C41 O7 -51.2(4)
C36 C31 C41 N3 -105.2(3)
C32 C31 C41 N3 131.0(2)
C41 N3 C42 C43 -86.6(3)
C44 O9 C43 O8 0.4(4)
C44 O9 C43 C42 -179.7(2)
N3 C42 C43 O8 1.6(4)
N3 C42 C43 O9 -178.2(2)
C43 O9 C44 C45 -179.3(3)
C56 C46 C47 C53 -53.0(3)
C51 C46 C47 C53 -174.6(2)
C56 C46 C47 C48 179.0(2)
C51 C46 C47 C48 57.4(3)
C53 C47 C48 C49 175.5(2)
C46 C47 C48 C49 -56.9(3)
C47 C48 C49 C50 56.2(3)
C48 C49 C50 C52 -177.6(2)
C48 C49 C50 C51 -53.2(3)
C49 C50 C51 C46 54.2(3)
C52 C50 C51 C46 178.8(2)
C56 C46 C51 C50 179.1(2)
C47 C46 C51 C50 -57.9(3)
C48 C47 C53 C54 61.1(3)
C46 C47 C53 C54 -63.8(3)
C48 C47 C53 C55 -64.1(3)
C46 C47 C53 C55 171.0(2)
C57 N4 C56 O10 2.4(4)
C57 N4 C56 C46 -179.1(2)
C51 C46 C56 O10 69.8(3)
C47 C46 C56 O10 -52.6(3)
C51 C46 C56 N4 -108.7(3)
C47 C46 C56 N4 128.8(2)
C56 N4 C57 C58 90.9(3)
C59 O12 C58 O11 4.9(4)
C59 O12 C58 C57 -175.9(2)
N4 C57 C58 O11 -6.9(4)
N4 C57 C58 O12 174.0(2)
C58 O12 C59 C60 96.3(3)
C71 C61 C62 C63 177.0(2)
C66 C61 C62 C63 55.6(3)
C71 C61 C62 C68 -54.1(3)
C66 C61 C62 C68 -175.5(3)
C61 C62 C63 C64 -56.3(4)
C68 C62 C63 C64 175.8(3)
C62 C63 C64 C65 56.7(4)
C63 C64 C65 C66 -54.2(4)
C63 C64 C65 C67 -177.5(3)
C67 C65 C66 C61 179.4(3)
C64 C65 C66 C61 55.5(3)
C71 C61 C66 C65 179.4(2)
C62 C61 C66 C65 -57.5(3)
C63 C62 C68 C70 57.9(4)
C61 C62 C68 C70 -67.9(4)
C63 C62 C68 C69 -66.7(4)
C61 C62 C68 C69 167.4(3)
C72 N5 C71 O13 -0.6(4)
C72 N5 C71 C61 179.4(2)
C62 C61 C71 O13 -64.5(4)
C66 C61 C71 O13 57.8(4)
C62 C61 C71 N5 115.5(3)
C66 C61 C71 N5 -122.3(3)
C71 N5 C72 C73 -75.3(3)
C74 O15 C73 O14 -3.6(4)
C74 O15 C73 C72 175.3(3)
N5 C72 C73 O14 -21.0(4)
N5 C72 C73 O15 160.1(2)
C73 O15 C74 C75 -89.0(3)
C86 C76 C77 C78 174.3(2)
C81 C76 C77 C78 53.8(3)
C86 C76 C77 C83 -58.0(3)
C81 C76 C77 C83 -178.5(2)
C76 C77 C78 C79 -55.7(3)
C83 C77 C78 C79 177.1(2)
C77 C78 C79 C80 58.3(3)
C78 C79 C80 C82 -179.9(3)
C78 C79 C80 C81 -56.7(3)
C82 C80 C81 C76 179.1(2)
C79 C80 C81 C76 55.4(3)
C86 C76 C81 C80 -177.1(2)
C77 C76 C81 C80 -55.1(3)
C78 C77 C83 C85 -61.8(3)
C76 C77 C83 C85 172.5(2)
C78 C77 C83 C84 62.7(3)
C76 C77 C83 C84 -63.0(3)
C87 N6 C86 O16 -2.0(4)
C87 N6 C86 C76 176.5(2)
C77 C76 C86 O16 -61.1(3)
C81 C76 C86 O16 61.3(3)
C77 C76 C86 N6 120.4(2)
C81 C76 C86 N6 -117.2(2)
C86 N6 C87 C88 59.7(3)
C89 O18 C88 O17 3.3(4)
C89 O18 C88 C87 -177.9(2)
N6 C87 C88 O17 -147.3(3)
N6 C87 C88 O18 33.8(3)
C88 O18 C89 C90 -178.2(3)
